data_7225337
loop_
_publ_author_name
'Liu, Qi'
'Liu, Jing'
'Cheng, Mei-Ling'
'Yu, Lili'
'Chen, Sheng-Chun'
'Shao, Yongliang'
'Zhai, Changwei'
'Yin, Fengxiang'

_publ_section_title
;
 Three Metal Complexes Derived from 3-Methyl-1H-Pyrazole-4-Carboxylic
 Acid: Synthesis, Crystal Structures, Luminescence and Electrocatalytic
 Properties
;
_journal_name_full 'RSC Adv.'
_journal_paper_doi 10.1039/C6RA10989F
_journal_year 2016
_chemical_formula_moiety '0.5(C40 H48 Cd6 Cl4 N16 O20), 2(H2 O)'
_chemical_formula_sum 'C20 H28 Cd3 Cl2 N8 O12'
_chemical_formula_weight 980.60
_chemical_name_systematic
;
 ?
;
_space_group_crystal_system monoclinic
_space_group_IT_number 14
_space_group_name_Hall '-P 2yn'
_space_group_name_H-M_alt 'P 1 21/n 1'
_symmetry_space_group_name_Hall '-P 2yn'
_symmetry_space_group_name_H-M 'P 1 21/n 1'
_atom_sites_solution_hydrogens mixed
_audit_creation_date 2013-12-10
_audit_creation_method
;
Olex2 1.2
(compiled 2013.11.15 svn.r2834 for OlexSys, GUI svn.r4720)
;
_audit_update_record
;
2015-12-10 deposited with the CCDC.
2016-05-20 downloaded from the CCDC.
;
_cell_angle_alpha 90
_cell_angle_beta 104.760(5)
_cell_angle_gamma 90
_cell_formula_units_Z 2
_cell_length_a 9.587(2)
_cell_length_b 14.232(3)
_cell_length_c 12.454(3)
_cell_measurement_reflns_used 2976
_cell_measurement_temperature 296(2)
_cell_measurement_theta_max 27.055
_cell_measurement_theta_min 2.407
_cell_volume 1643.2(6)
_computing_molecular_graphics 'Olex2 (Dolomanov et al., 2009)'
_computing_publication_material 'Olex2 (Dolomanov et al., 2009)'
_computing_structure_refinement 'ShelXL (Sheldrick, 2008)'
_diffrn_ambient_temperature 296.15
_diffrn_measured_fraction_theta_full 0.993
_diffrn_measured_fraction_theta_max 0.955
_diffrn_measurement_device_type 'CCD area detector'
_diffrn_measurement_method 'phi and omega scans'
_diffrn_radiation_monochromator graphite
_diffrn_radiation_type MoK\a
_diffrn_radiation_wavelength 0.71073
_diffrn_reflns_av_R_equivalents 0.0700
_diffrn_reflns_av_unetI/netI 0.0755
_diffrn_reflns_Laue_measured_fraction_full 0.993
_diffrn_reflns_Laue_measured_fraction_max 0.955
_diffrn_reflns_limit_h_max 12
_diffrn_reflns_limit_h_min -12
_diffrn_reflns_limit_k_max 17
_diffrn_reflns_limit_k_min -18
_diffrn_reflns_limit_l_max 15
_diffrn_reflns_limit_l_min -11
_diffrn_reflns_number 10069
_diffrn_reflns_point_group_measured_fraction_full 0.993
_diffrn_reflns_point_group_measured_fraction_max 0.955
_diffrn_reflns_theta_full 25.242
_diffrn_reflns_theta_max 27.650
_diffrn_reflns_theta_min 2.215
_exptl_absorpt_coefficient_mu 2.153
_exptl_absorpt_correction_type none
_exptl_crystal_density_diffrn 1.982
_exptl_crystal_F_000 956
_exptl_crystal_size_max 0.26
_exptl_crystal_size_mid 0.22
_exptl_crystal_size_min 0.2
_platon_squeeze_details
;
;
_refine_diff_density_max 1.184
_refine_diff_density_min -1.119
_refine_diff_density_rms 0.194
_refine_ls_extinction_method none
_refine_ls_goodness_of_fit_ref 1.045
_refine_ls_hydrogen_treatment mixed
_refine_ls_matrix_type full
_refine_ls_number_parameters 208
_refine_ls_number_reflns 3665
_refine_ls_number_restraints 3
_refine_ls_restrained_S_all 1.058
_refine_ls_R_factor_all 0.0832
_refine_ls_R_factor_gt 0.0548
_refine_ls_shift/su_max 0.000
_refine_ls_shift/su_mean 0.000
_refine_ls_structure_factor_coef Fsqd
_refine_ls_weighting_details
;
 w=1/[\s^2^(Fo^2^)+(0.0595P)^2^+4.3678P]
 where P=(Fo^2^+2Fc^2^)/3
;
_refine_ls_weighting_scheme calc
_refine_ls_wR_factor_gt 0.1279
_refine_ls_wR_factor_ref 0.1377
_reflns_Friedel_coverage 0.000
_reflns_number_gt 2654
_reflns_number_total 3665
_reflns_threshold_expression 'I > 2\s(I)'
_cod_data_source_file c6ra10989f2.cif
_cod_data_source_block t
_cod_original_cell_volume 1643.1(6)
_cod_database_code 7225337
_shelxl_version_number 2013-2
_shelx_space_group_comment
;
The symmetry employed for this shelxl refinement is uniquely defined
by the following loop, which should always be used as a source of
symmetry information in preference to the above space-group names.
They are only intended as comments.
;
_shelx_estimated_absorpt_t_max 0.673
_shelx_estimated_absorpt_t_min 0.604
_olex2_refinement_description
;
1. Fixed Uiso
 At 1.2 times of:
  All C(H) groups
 At 1.5 times of:
  All C(H,H,H) groups, All N(H) groups, All O(H,H) groups
2. Restrained distances
 O6-H6A = O6-H6B
 0.82 with sigma of 0.01
 H6A-H6B
 1.46 with sigma of 0.01
3.a Riding coordinates:
 N2(H2), N4(H4), O6(H6A,H6B)
3.b Rotating group:
 O5(H5A,H5B)
3.c Aromatic/amide H refined with riding coordinates:
 C3(H3), C8(H8)
3.d Idealised Me refined as rotating group:
 C5(H5C,H5D,H5E), C10(H10A,H10B,H10C)
;

loop_
_space_group_symop_operation_xyz
'x, y, z'
'-x+1/2, y+1/2, -z+1/2'
'-x, -y, -z'
'x-1/2, -y-1/2, z-1/2'

loop_
_atom_site_label
_atom_site_type_symbol
_atom_site_fract_x
_atom_site_fract_y
_atom_site_fract_z
_atom_site_U_iso_or_equiv
_atom_site_adp_type
_atom_site_occupancy
_atom_site_site_symmetry_order
_atom_site_calc_flag
_atom_site_refinement_flags_posn
_atom_site_refinement_flags_adp
_atom_site_refinement_flags_occupancy
Cd1 Cd 0.52415(5) 0.41052(3) 0.80513(4) 0.02909(17) Uani 1 1 d . . .
Cd2 Cd 0.5000 0.5000 0.5000 0.0297(2) Uani 1 2 d S T P
Cl3 Cl 0.33900(19) 0.41286(12) 0.60640(16) 0.0360(4) Uani 1 1 d . . .
O1 O 0.4117(5) 0.2738(4) 0.8469(5) 0.0391(12) Uani 1 1 d . . .
O2 O 0.3167(6) 0.4072(3) 0.8821(4) 0.0398(12) Uani 1 1 d . . .
O3 O 0.8362(6) 0.0301(3) 0.8168(5) 0.0419(13) Uani 1 1 d . . .
O4 O 0.9514(7) 0.0658(4) 0.6886(5) 0.0507(15) Uani 1 1 d . . .
O5 O 0.6428(8) 0.4261(4) 0.9962(6) 0.073(2) Uani 1 1 d . . .
H5A H 0.6060 0.4722 1.0283 0.110 Uiso 1 1 d GR . .
H5B H 0.7348 0.4394 1.0040 0.110 Uiso 1 1 d GR . .
N1 N 0.1024(6) 0.1415(4) 0.9809(5) 0.0296(13) Uani 1 1 d . . .
N2 N 0.0496(6) 0.2246(4) 1.0093(5) 0.0312(13) Uani 1 1 d . . .
H2 H -0.0268 0.2120 1.0323 0.047 Uiso 1 1 d R . .
N3 N 0.7056(6) 0.3156(4) 0.7801(5) 0.0338(13) Uani 1 1 d . . .
N4 N 0.8084(6) 0.3393(4) 0.7290(5) 0.0298(13) Uani 1 1 d . . .
H4 H 0.8435 0.3849 0.6973 0.045 Uiso 1 1 d R . .
C1 C 0.3195(7) 0.3175(5) 0.8832(6) 0.0319(15) Uani 1 1 d . . .
C2 C 0.2167(7) 0.2648(4) 0.9276(5) 0.0257(14) Uani 1 1 d . . .
C3 C 0.2041(7) 0.1660(5) 0.9325(6) 0.0320(16) Uani 1 1 d . . .
H3 H 0.2604 0.1237 0.9050 0.038 Uiso 1 1 calc R . .
C4 C 0.1131(7) 0.2997(4) 0.9774(6) 0.0264(14) Uani 1 1 d . . .
C5 C 0.0713(9) 0.3969(5) 0.9982(8) 0.048(2) Uani 1 1 d . . .
H5C H -0.0200 0.3961 1.0166 0.072 Uiso 1 1 calc GR . .
H5D H 0.0637 0.4342 0.9327 0.072 Uiso 1 1 calc GR . .
H5E H 0.1431 0.4236 1.0587 0.072 Uiso 1 1 calc GR . .
C6 C 0.8769(8) 0.0873(5) 0.7549(6) 0.0358(17) Uani 1 1 d . . .
C7 C 0.8315(7) 0.1882(5) 0.7565(6) 0.0299(15) Uani 1 1 d . . .
C8 C 0.7224(8) 0.2234(5) 0.7986(6) 0.0326(16) Uani 1 1 d . . .
H8 H 0.6677 0.1875 0.8352 0.039 Uiso 1 1 calc R . .
C9 C 0.8877(7) 0.2644(5) 0.7114(6) 0.0305(15) Uani 1 1 d . . .
C10 C 1.0069(8) 0.2756(6) 0.6565(7) 0.0415(18) Uani 1 1 d . . .
H10A H 0.9737 0.2582 0.5797 0.062 Uiso 1 1 calc GR . .
H10B H 1.0861 0.2359 0.6923 0.062 Uiso 1 1 calc GR . .
H10C H 1.0381 0.3399 0.6619 0.062 Uiso 1 1 calc GR . .
O6 O 0.3628(10) 0.1695(9) 0.6474(10) 0.171(6) Uani 1 1 d D . .
H6A H 0.3797 0.2054 0.7039 0.256 Uiso 1 1 d DR . .
H6B H 0.3267 0.1189 0.6646 0.256 Uiso 1 1 d DR . .

loop_
_atom_site_aniso_label
_atom_site_aniso_U_11
_atom_site_aniso_U_22
_atom_site_aniso_U_33
_atom_site_aniso_U_23
_atom_site_aniso_U_13
_atom_site_aniso_U_12
Cd1 0.0302(3) 0.0176(2) 0.0420(3) 0.0012(2) 0.0140(2) -0.00091(19)
Cd2 0.0359(4) 0.0182(3) 0.0391(4) -0.0014(3) 0.0168(3) 0.0037(3)
Cl3 0.0329(8) 0.0343(9) 0.0432(10) 0.0063(8) 0.0144(8) -0.0010(7)
O1 0.034(3) 0.035(3) 0.054(3) 0.004(2) 0.019(3) -0.001(2)
O2 0.054(3) 0.025(3) 0.045(3) 0.004(2) 0.022(3) -0.014(2)
O3 0.047(3) 0.020(2) 0.051(3) 0.004(2) 0.001(3) 0.001(2)
O4 0.077(4) 0.027(3) 0.054(4) 0.002(2) 0.028(3) 0.020(3)
O5 0.081(5) 0.042(4) 0.079(5) -0.011(3) -0.013(4) 0.004(3)
N1 0.034(3) 0.020(3) 0.037(3) 0.005(2) 0.013(3) -0.009(2)
N2 0.031(3) 0.019(3) 0.047(4) 0.002(2) 0.014(3) -0.004(2)
N3 0.033(3) 0.022(3) 0.048(4) 0.002(3) 0.014(3) 0.005(2)
N4 0.034(3) 0.018(3) 0.041(3) 0.001(2) 0.016(3) 0.001(2)
C1 0.029(3) 0.026(3) 0.040(4) 0.001(3) 0.008(3) -0.010(3)
C2 0.027(3) 0.021(3) 0.029(4) 0.006(3) 0.006(3) -0.005(3)
C3 0.030(3) 0.022(3) 0.044(4) -0.005(3) 0.008(3) -0.002(3)
C4 0.031(3) 0.016(3) 0.033(4) 0.001(3) 0.010(3) -0.001(2)
C5 0.053(5) 0.022(4) 0.074(6) -0.006(4) 0.023(5) 0.008(3)
C6 0.044(4) 0.024(3) 0.032(4) 0.000(3) -0.005(3) 0.008(3)
C7 0.033(3) 0.022(3) 0.030(4) 0.002(3) -0.001(3) 0.005(3)
C8 0.039(4) 0.019(3) 0.038(4) -0.001(3) 0.008(3) 0.001(3)
C9 0.034(3) 0.026(3) 0.028(4) -0.006(3) 0.000(3) 0.004(3)
C10 0.031(4) 0.046(5) 0.049(5) 0.002(4) 0.013(4) 0.009(3)
O6 0.101(7) 0.225(14) 0.207(12) -0.177(11) 0.077(8) -0.069(8)

loop_
_atom_type_symbol
_atom_type_description
_atom_type_scat_dispersion_real
_atom_type_scat_dispersion_imag
_atom_type_scat_source
C C 0.0033 0.0016 'International Tables Vol C Tables 4.2.6.8 and 6.1.1.4'
H H 0.0000 0.0000 'International Tables Vol C Tables 4.2.6.8 and 6.1.1.4'
N N 0.0061 0.0033 'International Tables Vol C Tables 4.2.6.8 and 6.1.1.4'
O O 0.0106 0.0060 'International Tables Vol C Tables 4.2.6.8 and 6.1.1.4'
Cl Cl 0.1484 0.1585 'International Tables Vol C Tables 4.2.6.8 and 6.1.1.4'
Cd Cd -0.8075 1.2024 'International Tables Vol C Tables 4.2.6.8 and 6.1.1.4'

loop_
_geom_angle_atom_site_label_1
_geom_angle_atom_site_label_2
_geom_angle_atom_site_label_3
_geom_angle
_geom_angle_site_symmetry_1
_geom_angle_site_symmetry_3
Cl3 Cd1 C1 88.14(15) . .
O1 Cd1 Cl3 88.91(14) . .
O1 Cd1 O2 54.91(17) . .
O1 Cd1 O5 89.1(2) . .
O1 Cd1 C1 27.15(19) . .
O2 Cd1 Cl3 86.99(14) . .
O2 Cd1 C1 27.77(19) . .
O4 Cd1 Cl3 93.44(16) 2_656 .
O4 Cd1 O1 150.2(2) 2_656 .
O4 Cd1 O2 95.5(2) 2_656 .
O4 Cd1 O5 81.5(2) 2_656 .
O4 Cd1 N3 121.1(2) 2_656 .
O4 Cd1 C1 123.1(2) 2_656 .
O5 Cd1 Cl3 166.1(2) . .
O5 Cd1 O2 80.6(2) . .
O5 Cd1 C1 83.9(2) . .
N3 Cd1 Cl3 103.41(16) . .
N3 Cd1 O1 87.05(19) . .
N3 Cd1 O2 140.69(19) . .
N3 Cd1 O5 90.3(2) . .
N3 Cd1 C1 113.6(2) . .
Cl3 Cd2 Cl3 180.00(7) . 3_666
O3 Cd2 Cl3 86.07(14) 2_656 .
O3 Cd2 Cl3 93.93(14) 4_565 .
O3 Cd2 Cl3 93.93(14) 2_656 3_666
O3 Cd2 Cl3 86.07(14) 4_565 3_666
O3 Cd2 O3 180.0 4_565 2_656
N1 Cd2 Cl3 92.34(16) 4_665 3_666
N1 Cd2 Cl3 87.66(16) 2_556 3_666
N1 Cd2 Cl3 87.66(16) 4_665 .
N1 Cd2 Cl3 92.34(16) 2_556 .
N1 Cd2 O3 93.47(19) 2_556 4_565
N1 Cd2 O3 86.53(19) 4_665 4_565
N1 Cd2 O3 86.53(19) 2_556 2_656
N1 Cd2 O3 93.47(19) 4_665 2_656
N1 Cd2 N1 180.0 4_665 2_556
Cd2 Cl3 Cd1 97.98(6) . .
C1 O1 Cd1 94.3(4) . .
C1 O2 Cd1 90.3(4) . .
C6 O3 Cd2 117.4(4) . 2_646
C6 O4 Cd1 106.9(5) . 2_646
Cd1 O5 H5A 112.2 . .
Cd1 O5 H5B 109.9 . .
H5A O5 H5B 106.9 . .
N2 N1 Cd2 122.6(4) . 2_546
C3 N1 Cd2 132.1(5) . 2_546
C3 N1 N2 104.8(5) . .
N1 N2 H2 107.7 . .
C4 N2 N1 112.7(5) . .
C4 N2 H2 138.4 . .
N4 N3 Cd1 126.2(4) . .
C8 N3 Cd1 128.4(5) . .
C8 N3 N4 104.9(5) . .
N3 N4 H4 144.8 . .
N3 N4 C9 112.7(6) . .
C9 N4 H4 102.3 . .
O1 C1 Cd1 58.6(3) . .
O1 C1 O2 120.4(6) . .
O1 C1 C2 119.3(6) . .
O2 C1 Cd1 61.9(3) . .
O2 C1 C2 120.3(6) . .
C2 C1 Cd1 177.0(5) . .
C3 C2 C1 127.0(6) . .
C4 C2 C1 128.0(6) . .
C4 C2 C3 104.9(5) . .
N1 C3 C2 111.3(6) . .
N1 C3 H3 124.3 . .
C2 C3 H3 124.3 . .
N2 C4 C2 106.2(5) . .
N2 C4 C5 122.0(6) . .
C2 C4 C5 131.9(6) . .
C4 C5 H5C 109.5 . .
C4 C5 H5D 109.5 . .
C4 C5 H5E 109.5 . .
H5C C5 H5D 109.5 . .
H5C C5 H5E 109.5 . .
H5D C5 H5E 109.5 . .
O3 C6 O4 124.3(7) . .
O3 C6 C7 118.5(7) . .
O4 C6 C7 117.1(7) . .
C8 C7 C6 127.1(7) . .
C8 C7 C9 106.2(6) . .
C9 C7 C6 126.6(7) . .
N3 C8 C7 111.2(6) . .
N3 C8 H8 124.4 . .
C7 C8 H8 124.4 . .
N4 C9 C7 104.9(6) . .
N4 C9 C10 121.2(6) . .
C7 C9 C10 133.9(6) . .
C9 C10 H10A 109.5 . .
C9 C10 H10B 109.5 . .
C9 C10 H10C 109.5 . .
H10A C10 H10B 109.5 . .
H10A C10 H10C 109.5 . .
H10B C10 H10C 109.5 . .
H6A O6 H6B 107.7 . .

loop_
_geom_bond_atom_site_label_1
_geom_bond_atom_site_label_2
_geom_bond_distance
_geom_bond_site_symmetry_2
Cd1 Cl3 2.653(2) .
Cd1 O1 2.346(5) .
Cd1 O2 2.418(5) .
Cd1 O4 2.221(5) 2_656
Cd1 O5 2.372(7) .
Cd1 N3 2.286(6) .
Cd1 C1 2.742(7) .
Cd2 Cl3 2.5920(18) .
Cd2 Cl3 2.5920(18) 3_666
Cd2 O3 2.455(5) 2_656
Cd2 O3 2.455(5) 4_565
Cd2 N1 2.280(5) 4_665
Cd2 N1 2.280(5) 2_556
O1 C1 1.255(9) .
O2 C1 1.278(8) .
O3 Cd2 2.455(5) 2_646
O3 C6 1.251(9) .
O4 Cd1 2.221(5) 2_646
O4 C6 1.260(9) .
O5 H5A 0.8866 .
O5 H5B 0.8835 .
N1 Cd2 2.280(5) 2_546
N1 N2 1.368(8) .
N1 C3 1.317(9) .
N2 H2 0.8701 .
N2 C4 1.339(8) .
N3 N4 1.345(8) .
N3 C8 1.335(8) .
N4 H4 0.8699 .
N4 C9 1.360(8) .
C1 C2 1.455(9) .
C2 C3 1.413(9) .
C2 C4 1.390(9) .
C3 H3 0.9300 .
C4 C5 1.482(9) .
C5 H5C 0.9600 .
C5 H5D 0.9600 .
C5 H5E 0.9600 .
C6 C7 1.501(9) .
C7 C8 1.378(10) .
C7 C9 1.391(10) .
C8 H8 0.9300 .
C9 C10 1.482(11) .
C10 H10A 0.9600 .
C10 H10B 0.9600 .
C10 H10C 0.9600 .
O6 H6A 0.8502 .
O6 H6B 0.8499 .

loop_
_geom_torsion_atom_site_label_1
_geom_torsion_atom_site_label_2
_geom_torsion_atom_site_label_3
_geom_torsion_atom_site_label_4
_geom_torsion
_geom_torsion_site_symmetry_1
Cd1 O1 C1 O2 1.7(7) .
Cd1 O1 C1 C2 -177.6(6) .
Cd1 O2 C1 O1 -1.7(7) .
Cd1 O2 C1 C2 177.7(6) .
Cd1 O4 C6 O3 4.7(9) 2_646
Cd1 O4 C6 C7 -173.5(5) 2_646
Cd1 N3 N4 C9 -170.3(5) .
Cd1 N3 C8 C7 169.9(5) .
Cd2 O3 C6 O4 87.8(8) 2_646
Cd2 O3 C6 C7 -93.9(7) 2_646
Cd2 N1 N2 C4 -171.4(4) 2_546
Cd2 N1 C3 C2 171.1(5) 2_546
O1 C1 C2 C3 -2.0(11) .
O1 C1 C2 C4 175.7(7) .
O2 C1 C2 C3 178.6(7) .
O2 C1 C2 C4 -3.7(11) .
O3 C6 C7 C8 -16.4(11) .
O3 C6 C7 C9 166.4(7) .
O4 C6 C7 C8 162.0(7) .
O4 C6 C7 C9 -15.2(10) .
N1 N2 C4 C2 -1.6(8) .
N1 N2 C4 C5 179.1(7) .
N2 N1 C3 C2 -0.8(8) .
N3 N4 C9 C7 -0.9(8) .
N3 N4 C9 C10 -179.8(6) .
N4 N3 C8 C7 -2.0(8) .
C1 C2 C3 N1 178.1(6) .
C1 C2 C4 N2 -177.2(6) .
C1 C2 C4 C5 2.0(13) .
C3 N1 N2 C4 1.6(8) .
C3 C2 C4 N2 1.0(7) .
C3 C2 C4 C5 -179.8(8) .
C4 C2 C3 N1 -0.1(8) .
C6 C7 C8 N3 -176.1(6) .
C6 C7 C9 N4 177.3(6) .
C6 C7 C9 C10 -4.0(12) .
C8 N3 N4 C9 1.8(8) .
C8 C7 C9 N4 -0.3(7) .
C8 C7 C9 C10 178.3(8) .
C9 C7 C8 N3 1.5(8) .

loop_
_platon_squeeze_void_nr
_platon_squeeze_void_average_x
_platon_squeeze_void_average_y
_platon_squeeze_void_average_z
_platon_squeeze_void_volume
_platon_squeeze_void_count_electrons
_platon_squeeze_void_content
1 0.000 0.500 0.500 72 32 ' '
2 0.500 0.000 0.000 72 32 ' '
